data_4330675
loop_
_publ_author_name
'Xin-Dong Jiang'
'Shiro Matsukawa'
'Satoshi Kojima'
'Yohsuke Yamamoto'

_publ_contact_author_email xdjiang@henu.edu.cn
_publ_contact_author_name 'Xin-Dong Jiang'
_publ_section_title
;
 Synthesis and Characterization of Antiapicophilic Arsoranes and Related
 Compounds
;
_journal_name_full 'Inorganic Chemistry'
_journal_page_first 10996
_journal_page_last 11006
_journal_paper_doi 10.1021/ic3014893
_journal_volume 51
_journal_year 2012
_chemical_formula_sum 'C22 H9 As F20 O3'
_chemical_formula_weight 776.21
_chemical_name_systematic
; 
 ? 
;
_space_group_IT_number 14
_symmetry_cell_setting monoclinic
_symmetry_space_group_name_Hall '-P 2ybc'
_symmetry_space_group_name_H-M 'P 1 21/c 1'
_atom_sites_solution_hydrogens geom
_atom_sites_solution_primary direct
_atom_sites_solution_secondary difmap
_audit_creation_method SHELXL-97
_cell_angle_alpha 90.00
_cell_angle_beta 97.2910(1)
_cell_angle_gamma 90.00
_cell_formula_units_Z 4
_cell_length_a 13.4940(4)
_cell_length_b 8.2620(2)
_cell_length_c 23.4950(7)
_cell_measurement_temperature 298(2)
_cell_volume 2598.22(13)
_computing_structure_refinement 'SHELXL-97 (Sheldrick, 1997)'
_computing_structure_solution 'SHELXS-97 (Sheldrick, 1990)'
_diffrn_ambient_temperature 298(2)
_diffrn_measured_fraction_theta_full 0.905
_diffrn_measured_fraction_theta_max 0.905
_diffrn_radiation_monochromator graphite
_diffrn_radiation_source 'fine-focus sealed tube'
_diffrn_radiation_type MoK\a
_diffrn_radiation_wavelength 0.71069
_diffrn_reflns_av_R_equivalents 0.0000
_diffrn_reflns_av_sigmaI/netI 0.0223
_diffrn_reflns_limit_h_max 17
_diffrn_reflns_limit_h_min 0
_diffrn_reflns_limit_k_max 10
_diffrn_reflns_limit_k_min 0
_diffrn_reflns_limit_l_max 30
_diffrn_reflns_limit_l_min -30
_diffrn_reflns_number 5610
_diffrn_reflns_theta_full 27.90
_diffrn_reflns_theta_max 27.90
_diffrn_reflns_theta_min 1.52
_exptl_absorpt_coefficient_mu 1.479
_exptl_absorpt_correction_T_max 0.8662
_exptl_absorpt_correction_T_min 0.5251
_exptl_crystal_density_diffrn 1.984
_exptl_crystal_F_000 1512
_exptl_crystal_size_max 0.50
_exptl_crystal_size_mid 0.20
_exptl_crystal_size_min 0.10
_refine_diff_density_max 0.554
_refine_diff_density_min -1.124
_refine_diff_density_rms 0.150
_refine_ls_extinction_method none
_refine_ls_goodness_of_fit_ref 1.143
_refine_ls_hydrogen_treatment mixed
_refine_ls_matrix_type full
_refine_ls_number_parameters 416
_refine_ls_number_reflns 5610
_refine_ls_number_restraints 0
_refine_ls_restrained_S_all 1.143
_refine_ls_R_factor_all 0.0556
_refine_ls_R_factor_gt 0.0471
_refine_ls_shift/su_max 0.002
_refine_ls_shift/su_mean 0.000
_refine_ls_structure_factor_coef Fsqd
_refine_ls_weighting_details 'calc w=1/[\s^2^(Fo^2^)+(0.0695P)^2^+3.9053P] where P=(Fo^2^+2Fc^2^)/3'
_refine_ls_weighting_scheme calc
_refine_ls_wR_factor_gt 0.1220
_refine_ls_wR_factor_ref 0.1394
_reflns_number_gt 4974
_reflns_number_total 5610
_reflns_threshold_expression >2sigma(I)
_cod_data_source_file ic3014893_si_002_3.cif
_cod_data_source_block ex420as_3b
_cod_database_code 4330675

loop_
_symmetry_equiv_pos_as_xyz
'x, y, z'
'-x, y+1/2, -z+1/2'
'-x, -y, -z'
'x, -y-1/2, z-1/2'

loop_
_atom_site_label
_atom_site_type_symbol
_atom_site_fract_x
_atom_site_fract_y
_atom_site_fract_z
_atom_site_U_iso_or_equiv
_atom_site_adp_type
_atom_site_occupancy
_atom_site_symmetry_multiplicity
_atom_site_calc_flag
_atom_site_refinement_flags
C1 C 0.8611(2) 0.2050(4) 0.99881(14) 0.0324(7) Uani 1 1 d .
C2 C 0.9618(3) 0.2017(5) 0.99234(17) 0.0430(8) Uani 1 1 d .
H2A H 0.9831 0.1637 0.9587 0.052 Uiso 1 1 calc R
C3 C 1.0303(3) 0.2567(6) 1.0376(2) 0.0506(10) Uani 1 1 d .
H3A H 1.0982 0.2550 1.0344 0.061 Uiso 1 1 calc R
C4 C 0.9978(3) 0.3136(6) 1.08715(19) 0.0507(10) Uani 1 1 d .
H4A H 1.0443 0.3508 1.1168 0.061 Uiso 1 1 calc R
C5 C 0.8975(3) 0.3164(5) 1.09363(17) 0.0441(8) Uani 1 1 d .
H5A H 0.8766 0.3546 1.1274 0.053 Uiso 1 1 calc R
C6 C 0.8280(3) 0.2612(4) 1.04874(14) 0.0337(7) Uani 1 1 d .
C7 C 0.7152(3) 0.2502(4) 1.04982(12) 0.0313(6) Uani 1 1 d .
C8 C 0.6679(3) 0.4171(5) 1.06165(15) 0.0382(7) Uani 1 1 d .
C9 C 0.7016(3) 0.5652(5) 1.02832(19) 0.0484(9) Uani 1 1 d .
C10 C 0.6958(3) 0.1204(5) 1.09628(14) 0.0402(8) Uani 1 1 d .
C11 C 0.5888(4) 0.0792(6) 1.10686(17) 0.0570(12) Uani 1 1 d .
C12 C 0.6766(3) 0.2356(5) 0.88120(13) 0.0349(7) Uani 1 1 d .
C13 C 0.5887(3) 0.3191(5) 0.88436(15) 0.0431(8) Uani 1 1 d .
H13A H 0.5633 0.3302 0.9191 0.052 Uiso 1 1 calc R
C14 C 0.5390(4) 0.3864(7) 0.83430(19) 0.0612(13) Uani 1 1 d .
H14A H 0.4798 0.4432 0.8354 0.073 Uiso 1 1 calc R
C15 C 0.5777(4) 0.3686(8) 0.7832(2) 0.0751(18) Uani 1 1 d .
H15A H 0.5445 0.4151 0.7500 0.090 Uiso 1 1 calc R
C16 C 0.6649(4) 0.2829(7) 0.78015(17) 0.0652(14) Uani 1 1 d .
H16A H 0.6896 0.2708 0.7452 0.078 Uiso 1 1 calc R
C17 C 0.7155(3) 0.2150(5) 0.82976(14) 0.0425(9) Uani 1 1 d .
C18 C 0.8132(3) 0.1200(5) 0.83435(14) 0.0382(8) Uani 1 1 d .
C19 C 0.8972(3) 0.2418(6) 0.82214(18) 0.0504(10) Uani 1 1 d .
C20 C 1.0068(4) 0.1875(7) 0.8219(2) 0.0639(13) Uani 1 1 d .
C21 C 0.8075(3) -0.0268(6) 0.79330(16) 0.0517(10) Uani 1 1 d .
C22 C 0.7279(4) -0.1578(8) 0.8003(3) 0.0745(16) Uani 1 1 d .
As1 As 0.75475(2) 0.12793(4) 0.943609(12) 0.02760(12) Uani 1 1 d .
O1 O 0.66848(17) 0.1959(3) 0.99730(9) 0.0313(5) Uani 1 1 d .
O2 O 0.83820(18) 0.0618(3) 0.88997(9) 0.0344(5) Uani 1 1 d .
O3 O 0.7224(2) -0.0734(3) 0.95183(11) 0.0413(6) Uani 1 1 d .
H3A H 0.6771 -0.0788 0.9719 0.062 Uiso 1 1 calc R
F1 F 0.56809(17) 0.4077(3) 1.04845(11) 0.0503(6) Uani 1 1 d .
F2 F 0.6868(2) 0.4564(3) 1.11804(10) 0.0546(6) Uani 1 1 d .
F3 F 0.7069(3) 0.5321(4) 0.97395(12) 0.0758(9) Uani 1 1 d .
F4 F 0.7895(2) 0.6194(3) 1.05093(16) 0.0715(8) Uani 1 1 d .
F5 F 0.6368(2) 0.6848(3) 1.03068(16) 0.0760(9) Uani 1 1 d .
F6 F 0.7360(2) -0.0199(3) 1.07939(10) 0.0538(6) Uani 1 1 d .
F7 F 0.7455(2) 0.1571(3) 1.14828(9) 0.0541(6) Uani 1 1 d .
F8 F 0.5318(2) 0.0395(5) 1.05909(12) 0.0864(12) Uani 1 1 d .
F9 F 0.5472(3) 0.1992(5) 1.13232(14) 0.0799(9) Uani 1 1 d .
F10 F 0.5919(3) -0.0477(4) 1.14218(14) 0.0866(11) Uani 1 1 d .
F11 F 0.8997(2) 0.3555(3) 0.86428(14) 0.0664(8) Uani 1 1 d .
F12 F 0.8726(3) 0.3196(5) 0.77149(14) 0.0835(10) Uani 1 1 d .
F13 F 1.0376(2) 0.0877(4) 0.86469(15) 0.0757(9) Uani 1 1 d .
F14 F 1.0661(3) 0.3178(5) 0.82705(18) 0.0918(11) Uani 1 1 d .
F15 F 1.0198(3) 0.1165(5) 0.77271(15) 0.0834(10) Uani 1 1 d .
F16 F 0.8956(2) -0.1077(3) 0.79993(13) 0.0627(7) Uani 1 1 d .
F17 F 0.7926(3) 0.0250(5) 0.73808(11) 0.0882(11) Uani 1 1 d .
F18 F 0.7527(3) -0.2459(5) 0.84712(18) 0.1019(13) Uani 1 1 d .
F19 F 0.7236(4) -0.2595(6) 0.75703(19) 0.1242(17) Uani 1 1 d .
F20 F 0.6410(3) -0.0992(6) 0.8044(3) 0.147(2) Uani 1 1 d .

loop_
_atom_site_aniso_label
_atom_site_aniso_U_11
_atom_site_aniso_U_22
_atom_site_aniso_U_33
_atom_site_aniso_U_23
_atom_site_aniso_U_13
_atom_site_aniso_U_12
C1 0.0318(16) 0.0362(17) 0.0292(15) 0.0016(12) 0.0036(12) -0.0024(13)
C2 0.0320(18) 0.052(2) 0.046(2) 0.0003(16) 0.0081(14) -0.0005(16)
C3 0.0299(19) 0.060(3) 0.061(2) 0.002(2) 0.0013(16) -0.0075(17)
C4 0.038(2) 0.054(2) 0.056(2) -0.0034(19) -0.0120(17) -0.0082(18)
C5 0.047(2) 0.045(2) 0.0382(18) -0.0061(15) -0.0011(15) -0.0029(17)
C6 0.0334(17) 0.0380(17) 0.0291(15) -0.0022(12) 0.0018(12) -0.0033(14)
C7 0.0378(17) 0.0380(17) 0.0188(12) -0.0040(11) 0.0067(11) -0.0016(14)
C8 0.0405(19) 0.0435(19) 0.0320(16) -0.0073(14) 0.0105(13) 0.0009(15)
C9 0.055(2) 0.039(2) 0.053(2) -0.0017(17) 0.0122(18) 0.0008(18)
C10 0.056(2) 0.047(2) 0.0190(14) -0.0016(13) 0.0073(13) -0.0071(17)
C11 0.071(3) 0.072(3) 0.0311(18) 0.0030(18) 0.0167(18) -0.027(2)
C12 0.0358(17) 0.0478(19) 0.0220(14) 0.0038(12) 0.0080(12) 0.0037(15)
C13 0.0390(19) 0.061(2) 0.0301(16) 0.0018(15) 0.0089(14) 0.0088(17)
C14 0.053(3) 0.091(4) 0.040(2) 0.011(2) 0.0077(18) 0.028(2)
C15 0.070(3) 0.120(5) 0.035(2) 0.024(2) 0.005(2) 0.039(3)
C16 0.060(3) 0.111(4) 0.0273(17) 0.014(2) 0.0141(17) 0.028(3)
C17 0.044(2) 0.062(2) 0.0236(15) 0.0063(15) 0.0105(13) 0.0099(17)
C18 0.0410(19) 0.052(2) 0.0230(14) 0.0015(13) 0.0115(13) 0.0054(16)
C19 0.059(3) 0.055(2) 0.042(2) 0.0097(17) 0.0254(18) -0.001(2)
C20 0.059(3) 0.081(3) 0.058(3) 0.002(2) 0.032(2) -0.007(3)
C21 0.056(2) 0.071(3) 0.0294(17) -0.0085(17) 0.0123(16) 0.008(2)
C22 0.065(3) 0.084(4) 0.072(4) -0.034(3) 0.004(3) -0.016(3)
As1 0.02914(19) 0.03469(19) 0.01998(15) 0.00011(11) 0.00698(11) -0.00094(12)
O1 0.0301(11) 0.0446(13) 0.0203(9) -0.0041(9) 0.0073(8) -0.0025(10)
O2 0.0361(13) 0.0440(13) 0.0251(10) 0.0013(9) 0.0114(9) 0.0052(10)
O3 0.0514(16) 0.0379(13) 0.0376(13) -0.0034(10) 0.0178(11) -0.0072(12)
F1 0.0376(12) 0.0578(14) 0.0575(14) -0.0031(11) 0.0140(10) 0.0060(10)
F2 0.0724(17) 0.0584(15) 0.0347(11) -0.0171(10) 0.0130(11) 0.0045(13)
F3 0.127(3) 0.0543(16) 0.0502(15) 0.0071(12) 0.0251(16) -0.0133(17)
F4 0.0642(18) 0.0541(17) 0.095(2) 0.0059(15) 0.0047(16) -0.0161(14)
F5 0.081(2) 0.0415(14) 0.108(3) 0.0079(15) 0.0214(18) 0.0160(14)
F6 0.0807(18) 0.0400(12) 0.0417(12) 0.0053(9) 0.0114(11) 0.0022(12)
F7 0.0718(17) 0.0683(16) 0.0207(9) 0.0012(9) 0.0004(10) -0.0146(13)
F8 0.0704(19) 0.142(3) 0.0467(15) -0.0008(17) 0.0089(13) -0.054(2)
F9 0.078(2) 0.098(2) 0.074(2) -0.0020(18) 0.0482(17) -0.0088(18)
F10 0.115(3) 0.087(2) 0.0627(18) 0.0209(16) 0.0309(18) -0.038(2)
F11 0.0757(19) 0.0507(15) 0.079(2) -0.0052(13) 0.0336(16) -0.0104(13)
F12 0.089(2) 0.102(2) 0.0651(18) 0.0461(18) 0.0318(16) 0.0086(19)
F13 0.0515(16) 0.101(2) 0.078(2) 0.0152(18) 0.0229(15) 0.0145(16)
F14 0.073(2) 0.104(3) 0.106(3) -0.002(2) 0.040(2) -0.032(2)
F15 0.076(2) 0.112(3) 0.072(2) -0.0116(17) 0.0498(17) -0.0022(18)
F16 0.0606(16) 0.0696(17) 0.0624(16) -0.0164(13) 0.0248(13) 0.0115(13)
F17 0.128(3) 0.112(3) 0.0255(12) -0.0085(14) 0.0146(14) 0.031(2)
F18 0.130(3) 0.097(3) 0.082(3) -0.015(2) 0.025(2) -0.052(2)
F19 0.162(4) 0.123(3) 0.086(3) -0.062(3) 0.012(3) -0.044(3)
F20 0.053(2) 0.126(4) 0.261(8) -0.060(4) 0.015(3) -0.021(2)

loop_
_atom_type_symbol
_atom_type_description
_atom_type_scat_dispersion_real
_atom_type_scat_dispersion_imag
_atom_type_scat_source
C C 0.0033 0.0016 'International Tables Vol C Tables 4.2.6.8 and 6.1.1.4'
H H 0.0000 0.0000 'International Tables Vol C Tables 4.2.6.8 and 6.1.1.4'
O O 0.0106 0.0060 'International Tables Vol C Tables 4.2.6.8 and 6.1.1.4'
F F 0.0171 0.0103 'International Tables Vol C Tables 4.2.6.8 and 6.1.1.4'
As As 0.0499 2.0058 'International Tables Vol C Tables 4.2.6.8 and 6.1.1.4'

loop_
_geom_angle_atom_site_label_1
_geom_angle_atom_site_label_2
_geom_angle_atom_site_label_3
_geom_angle
C2 C1 C6 121.6(3)
C2 C1 As1 125.4(3)
C6 C1 As1 112.9(2)
C1 C2 C3 118.3(4)
C4 C3 C2 120.3(4)
C3 C4 C5 121.4(4)
C4 C5 C6 119.0(4)
C1 C6 C5 119.4(3)
C1 C6 C7 115.0(3)
C5 C6 C7 125.6(3)
O1 C7 C6 110.2(2)
O1 C7 C8 107.1(3)
C6 C7 C8 112.5(3)
O1 C7 C10 107.4(3)
C6 C7 C10 107.8(3)
C8 C7 C10 111.7(3)
F1 C8 F2 107.3(3)
F1 C8 C9 106.2(3)
F2 C8 C9 105.8(3)
F1 C8 C7 109.2(3)
F2 C8 C7 110.8(3)
C9 C8 C7 117.0(3)
F4 C9 F3 107.8(4)
F4 C9 F5 107.2(4)
F3 C9 F5 108.2(4)
F4 C9 C8 111.9(4)
F3 C9 C8 112.4(3)
F5 C9 C8 109.2(4)
F7 C10 F6 106.5(3)
F7 C10 C11 105.8(3)
F6 C10 C11 106.1(3)
F7 C10 C7 111.5(3)
F6 C10 C7 105.7(3)
C11 C10 C7 120.4(3)
F8 C11 F9 109.7(5)
F8 C11 F10 107.6(4)
F9 C11 F10 106.8(4)
F8 C11 C10 112.1(3)
F9 C11 C10 111.7(4)
F10 C11 C10 108.6(4)
C13 C12 C17 122.0(3)
C13 C12 As1 125.7(2)
C17 C12 As1 112.2(3)
C12 C13 C14 118.6(3)
C15 C14 C13 119.9(4)
C14 C15 C16 121.2(4)
C15 C16 C17 119.6(4)
C12 C17 C16 118.7(4)
C12 C17 C18 114.8(3)
C16 C17 C18 126.4(3)
O2 C18 C17 110.4(3)
O2 C18 C21 107.5(3)
C17 C18 C21 112.7(3)
O2 C18 C19 107.4(3)
C17 C18 C19 107.1(3)
C21 C18 C19 111.7(3)
F12 C19 F11 107.0(4)
F12 C19 C20 105.2(3)
F11 C19 C20 105.5(4)
F12 C19 C18 111.3(4)
F11 C19 C18 105.2(3)
C20 C19 C18 121.9(4)
F13 C20 F15 108.8(5)
F13 C20 F14 107.8(5)
F15 C20 F14 106.9(4)
F13 C20 C19 112.8(3)
F15 C20 C19 111.3(5)
F14 C20 C19 109.1(5)
F16 C21 F17 106.7(3)
F16 C21 C18 110.0(3)
F17 C21 C18 109.8(4)
F16 C21 C22 104.7(4)
F17 C21 C22 107.6(4)
C18 C21 C22 117.5(4)
F20 C22 F19 110.4(5)
F20 C22 F18 106.4(6)
F19 C22 F18 105.8(6)
F20 C22 C21 113.4(5)
F19 C22 C21 109.1(5)
F18 C22 C21 111.5(4)
O3 As1 O2 88.66(12)
O3 As1 O1 91.44(11)
O2 As1 O1 179.20(10)
O3 As1 C12 114.12(15)
O2 As1 C12 86.55(12)
O1 As1 C12 92.68(12)
O3 As1 C1 114.85(14)
O2 As1 C1 95.15(13)
O1 As1 C1 85.53(12)
C12 As1 C1 131.03(16)
C7 O1 As1 115.93(19)
C18 O2 As1 115.8(2)

loop_
_geom_bond_atom_site_label_1
_geom_bond_atom_site_label_2
_geom_bond_distance
C1 C2 1.387(5)
C1 C6 1.387(5)
C1 As1 1.917(3)
C2 C3 1.394(6)
C3 C4 1.377(7)
C4 C5 1.381(6)
C5 C6 1.396(5)
C6 C7 1.528(5)
C7 O1 1.387(4)
C7 C8 1.559(5)
C7 C10 1.576(5)
C8 F1 1.345(4)
C8 F2 1.357(4)
C8 C9 1.552(6)
C9 F4 1.315(5)
C9 F3 1.317(5)
C9 F5 1.326(5)
C10 F7 1.351(4)
C10 F6 1.360(5)
C10 C11 1.533(6)
C11 F8 1.319(5)
C11 F9 1.320(6)
C11 F10 1.335(5)
C12 C13 1.383(5)
C12 C17 1.388(4)
C12 As1 1.913(3)
C13 C14 1.393(6)
C14 C15 1.377(7)
C15 C16 1.383(7)
C16 C17 1.392(5)
C17 C18 1.526(5)
C18 O2 1.393(4)
C18 C21 1.545(6)
C18 C19 1.568(6)
C19 F12 1.356(5)
C19 F11 1.362(5)
C19 C20 1.546(7)
C20 F13 1.325(6)
C20 F15 1.328(6)
C20 F14 1.338(6)
C21 F16 1.355(5)
C21 F17 1.357(5)
C21 C22 1.549(8)
C22 F20 1.283(7)
C22 F19 1.315(6)
C22 F18 1.326(8)
As1 O3 1.737(3)
As1 O2 1.875(2)
As1 O1 1.906(2)
